data_7117718
loop_
_publ_author_name
'Amol P. Jadhav'
'V. U. Bhaskara Rao'
'Pradeep Singh'
'R. G. Gonnade'
'Ravi P. Singh'

_publ_section_title
;
 Asymmetric vinylogous Michael reaction of cyclic enones with silyloxy
 furans
;
_journal_name_full Chem.Commun.
_journal_page_first 13941
_journal_paper_doi 10.1039/C5cc05617A
_journal_volume 51
_journal_year 2015
_chemical_absolute_configuration ad
_chemical_formula_moiety 'C13 H18 O2 S2'
_chemical_formula_sum 'C13 H18 O2 S2'
_chemical_formula_weight 270.39
_chemical_name_systematic
; 
 ? 
;
_space_group_IT_number 19
_symmetry_cell_setting orthorhombic
_symmetry_space_group_name_Hall 'P 2ac 2ab'
_symmetry_space_group_name_H-M 'P 21 21 21'
_atom_sites_solution_hydrogens geom
_atom_sites_solution_primary direct
_atom_sites_solution_secondary difmap
_audit_creation_method SHELXL-97
_audit_update_record
;
2015-07-08 deposited with the CCDC.
2015-07-23 downloaded from the CCDC.
;
_cell_angle_alpha 90.00
_cell_angle_beta 90.00
_cell_angle_gamma 90.00
_cell_formula_units_Z 4
_cell_length_a 6.6349(2)
_cell_length_b 8.9609(3)
_cell_length_c 21.6859(6)
_cell_measurement_reflns_used 7970
_cell_measurement_temperature 150(2)
_cell_measurement_theta_max 36.11
_cell_measurement_theta_min 2.95
_cell_volume 1289.33(7)
_computing_cell_refinement 'Bruker SAINT'
_computing_data_collection 'Bruker APEX2'
_computing_data_reduction 'Bruker SAINT'
_computing_molecular_graphics 'Bruker SHELXTL'
_computing_publication_material 'Bruker SHELXTL'
_computing_structure_refinement 'SHELXL-97 (Sheldrick, 2008)'
_computing_structure_solution 'SHELXS-97 (Sheldrick, 2008)'
_diffrn_ambient_temperature 150(2)
_diffrn_measured_fraction_theta_full 0.993
_diffrn_measured_fraction_theta_max 0.993
_diffrn_measurement_device_type 'Bruker APEX-II CCD'
_diffrn_measurement_method '\f and \w scans'
_diffrn_radiation_monochromator graphite
_diffrn_radiation_source 'fine-focus sealed tube'
_diffrn_radiation_type MoK\a
_diffrn_radiation_wavelength 0.71073
_diffrn_reflns_av_R_equivalents 0.0305
_diffrn_reflns_av_sigmaI/netI 0.0218
_diffrn_reflns_limit_h_max 7
_diffrn_reflns_limit_h_min -7
_diffrn_reflns_limit_k_max 10
_diffrn_reflns_limit_k_min -10
_diffrn_reflns_limit_l_max 25
_diffrn_reflns_limit_l_min -25
_diffrn_reflns_number 8835
_diffrn_reflns_theta_full 25.00
_diffrn_reflns_theta_max 25.00
_diffrn_reflns_theta_min 2.46
_exptl_absorpt_coefficient_mu 0.400
_exptl_absorpt_correction_T_max 0.8928
_exptl_absorpt_correction_T_min 0.8405
_exptl_absorpt_correction_type multi-scan
_exptl_absorpt_process_details 'Bruker SADABS'
_exptl_crystal_colour colourless
_exptl_crystal_density_diffrn 1.393
_exptl_crystal_density_method 'not measured'
_exptl_crystal_description plate
_exptl_crystal_F_000 576
_exptl_crystal_size_max 0.45
_exptl_crystal_size_mid 0.36
_exptl_crystal_size_min 0.29
_refine_diff_density_max 0.300
_refine_diff_density_min -0.164
_refine_diff_density_rms 0.041
_refine_ls_abs_structure_details 'Flack H D (1983), Acta Cryst. A39, 876-881'
_refine_ls_abs_structure_Flack 0.03(7)
_refine_ls_extinction_method none
_refine_ls_goodness_of_fit_ref 1.137
_refine_ls_hydrogen_treatment constr
_refine_ls_matrix_type full
_refine_ls_number_parameters 154
_refine_ls_number_reflns 2245
_refine_ls_number_restraints 0
_refine_ls_restrained_S_all 1.137
_refine_ls_R_factor_all 0.0257
_refine_ls_R_factor_gt 0.0252
_refine_ls_shift/su_max 0.000
_refine_ls_shift/su_mean 0.000
_refine_ls_structure_factor_coef Fsqd
_refine_ls_weighting_details 'calc w=1/[\s^2^(Fo^2^)+(0.0287P)^2^+0.4438P] where P=(Fo^2^+2Fc^2^)/3'
_refine_ls_weighting_scheme calc
_refine_ls_wR_factor_gt 0.0624
_refine_ls_wR_factor_ref 0.0626
_reflns_number_gt 2215
_reflns_number_total 2245
_reflns_threshold_expression >2sigma(I)
_cod_data_source_file c5cc05617a2.cif
_cod_data_source_block a_65_0m
_cod_original_sg_symbol_H-M P2(1)2(1)2(1)
_cod_database_code 7117718

loop_
_symmetry_equiv_pos_as_xyz
'x, y, z'
'x+1/2, -y+1/2, -z'
'-x, y+1/2, -z+1/2'
'-x+1/2, -y, z+1/2'

loop_
_atom_site_label
_atom_site_type_symbol
_atom_site_fract_x
_atom_site_fract_y
_atom_site_fract_z
_atom_site_U_iso_or_equiv
_atom_site_adp_type
_atom_site_occupancy
_atom_site_symmetry_multiplicity
_atom_site_calc_flag
_atom_site_refinement_flags
_atom_site_disorder_assembly
_atom_site_disorder_group
O1 O -0.1979(2) 0.72240(15) 0.06958(6) 0.0219(3) Uani 1 1 d . . .
C2 C -0.2569(3) 0.8218(2) 0.11409(9) 0.0220(4) Uani 1 1 d . . .
C3 C -0.0789(3) 0.9030(2) 0.13524(10) 0.0235(4) Uani 1 1 d . . .
H3 H -0.0769 0.9776 0.1664 0.028 Uiso 1 1 calc R . .
C4 C 0.0796(3) 0.8551(2) 0.10356(10) 0.0218(4) Uani 1 1 d . . .
H4 H 0.2135 0.8905 0.1087 0.026 Uiso 1 1 calc R . .
C5 C 0.0175(3) 0.7379(2) 0.05885(9) 0.0199(4) Uani 1 1 d . . .
H5 H 0.0386 0.7768 0.0161 0.024 Uiso 1 1 calc R . .
O6 O -0.4311(2) 0.83262(17) 0.12908(7) 0.0312(4) Uani 1 1 d . . .
S1' S 0.14668(7) 0.30225(5) 0.21161(2) 0.02037(12) Uani 1 1 d . . .
C2' C 0.3142(3) 0.1460(2) 0.22462(9) 0.0227(4) Uani 1 1 d . . .
H2'A H 0.2845 0.1026 0.2656 0.027 Uiso 1 1 calc R . .
H2'B H 0.2863 0.0684 0.1933 0.027 Uiso 1 1 calc R . .
C3' C 0.5367(3) 0.1865(2) 0.22190(9) 0.0244(4) Uani 1 1 d . . .
H3'A H 0.5644 0.2666 0.2522 0.029 Uiso 1 1 calc R . .
H3'B H 0.6178 0.0983 0.2337 0.029 Uiso 1 1 calc R . .
C4' C 0.6010(3) 0.2385(2) 0.15832(9) 0.0223(4) Uani 1 1 d . . .
H4'A H 0.5630 0.1611 0.1279 0.027 Uiso 1 1 calc R . .
H4'B H 0.7496 0.2477 0.1577 0.027 Uiso 1 1 calc R . .
S5' S 0.49245(7) 0.41530(5) 0.13426(2) 0.01892(12) Uani 1 1 d . . .
C6' C 0.2220(3) 0.3721(2) 0.13580(9) 0.0158(4) Uani 1 1 d . . .
C7' C 0.1090(3) 0.5217(2) 0.12935(9) 0.0180(4) Uani 1 1 d . . .
H7'A H -0.0349 0.5060 0.1395 0.022 Uiso 1 1 calc R . .
H7'B H 0.1647 0.5937 0.1595 0.022 Uiso 1 1 calc R . .
C8' C 0.1245(3) 0.5886(2) 0.06469(8) 0.0176(4) Uani 1 1 d . . .
H8' H 0.2707 0.6067 0.0563 0.021 Uiso 1 1 calc R . .
C9' C 0.0506(3) 0.4760(2) 0.01678(9) 0.0211(4) Uani 1 1 d . . .
H9'A H -0.0925 0.4515 0.0247 0.025 Uiso 1 1 calc R . .
H9'B H 0.0605 0.5202 -0.0250 0.025 Uiso 1 1 calc R . .
C10' C 0.1768(3) 0.3347(2) 0.01979(9) 0.0207(4) Uani 1 1 d . . .
H10B H 0.3190 0.3589 0.0102 0.025 Uiso 1 1 calc R . .
H10A H 0.1281 0.2627 -0.0115 0.025 Uiso 1 1 calc R . .
C11' C 0.1642(3) 0.2637(2) 0.08402(8) 0.0175(4) Uani 1 1 d . . .
H11A H 0.0249 0.2279 0.0911 0.021 Uiso 1 1 calc R . .
H11B H 0.2550 0.1761 0.0855 0.021 Uiso 1 1 calc R . .

loop_
_atom_site_aniso_label
_atom_site_aniso_U_11
_atom_site_aniso_U_22
_atom_site_aniso_U_33
_atom_site_aniso_U_23
_atom_site_aniso_U_13
_atom_site_aniso_U_12
O1 0.0176(7) 0.0271(7) 0.0210(7) 0.0020(6) -0.0024(6) 0.0018(6)
C2 0.0230(11) 0.0220(10) 0.0209(10) 0.0088(8) -0.0004(8) 0.0065(8)
C3 0.0270(10) 0.0205(9) 0.0229(10) 0.0022(9) -0.0022(9) 0.0050(8)
C4 0.0196(10) 0.0166(9) 0.0293(11) 0.0047(8) -0.0019(9) -0.0008(8)
C5 0.0171(10) 0.0223(9) 0.0202(10) 0.0046(7) 0.0023(8) 0.0010(8)
O6 0.0214(8) 0.0388(9) 0.0333(8) 0.0087(7) 0.0057(7) 0.0065(6)
S1' 0.0208(2) 0.0275(2) 0.0128(2) 0.00344(19) 0.00196(19) 0.0034(2)
C2' 0.0259(11) 0.0235(9) 0.0187(10) 0.0048(8) -0.0007(8) 0.0027(8)
C3' 0.0256(11) 0.0267(9) 0.0210(10) 0.0020(8) -0.0058(8) 0.0070(9)
C4' 0.0186(10) 0.0252(10) 0.0231(11) -0.0005(8) -0.0022(8) 0.0050(8)
S5' 0.0165(2) 0.0201(2) 0.0202(2) -0.00008(19) -0.0010(2) -0.0014(2)
C6' 0.0145(8) 0.0192(8) 0.0138(9) -0.0001(8) 0.0013(8) -0.0003(7)
C7' 0.0196(10) 0.0212(8) 0.0133(9) -0.0024(7) 0.0001(8) 0.0021(8)
C8' 0.0173(10) 0.0200(9) 0.0156(9) 0.0005(8) 0.0000(8) 0.0001(8)
C9' 0.0250(11) 0.0262(9) 0.0120(9) 0.0004(8) -0.0017(8) -0.0022(8)
C10' 0.0236(10) 0.0240(10) 0.0144(9) -0.0025(8) 0.0006(8) -0.0006(9)
C11' 0.0189(9) 0.0171(9) 0.0166(9) -0.0011(7) -0.0004(8) -0.0013(8)

loop_
_atom_type_symbol
_atom_type_description
_atom_type_scat_dispersion_real
_atom_type_scat_dispersion_imag
_atom_type_scat_source
C C 0.0033 0.0016 'International Tables Vol C Tables 4.2.6.8 and 6.1.1.4'
H H 0.0000 0.0000 'International Tables Vol C Tables 4.2.6.8 and 6.1.1.4'
O O 0.0106 0.0060 'International Tables Vol C Tables 4.2.6.8 and 6.1.1.4'
S S 0.1246 0.1234 'International Tables Vol C Tables 4.2.6.8 and 6.1.1.4'

loop_
_geom_angle_atom_site_label_1
_geom_angle_atom_site_label_2
_geom_angle_atom_site_label_3
_geom_angle
_geom_angle_site_symmetry_1
_geom_angle_site_symmetry_3
C2 O1 C5 109.36(15) . .
O6 C2 O1 121.11(19) . .
O6 C2 C3 130.6(2) . .
O1 C2 C3 108.29(16) . .
C4 C3 C2 108.45(18) . .
C4 C3 H3 125.8 . .
C2 C3 H3 125.8 . .
C3 C4 C5 110.26(18) . .
C3 C4 H4 124.9 . .
C5 C4 H4 124.9 . .
O1 C5 C4 103.62(16) . .
O1 C5 C8' 111.21(14) . .
C4 C5 C8' 115.94(16) . .
O1 C5 H5 108.6 . .
C4 C5 H5 108.6 . .
C8' C5 H5 108.6 . .
C2' S1' C6' 103.71(9) . .
C3' C2' S1' 113.91(13) . .
C3' C2' H2'A 108.8 . .
S1' C2' H2'A 108.8 . .
C3' C2' H2'B 108.8 . .
S1' C2' H2'B 108.8 . .
H2'A C2' H2'B 107.7 . .
C4' C3' C2' 112.43(16) . .
C4' C3' H3'A 109.1 . .
C2' C3' H3'A 109.1 . .
C4' C3' H3'B 109.1 . .
C2' C3' H3'B 109.1 . .
H3'A C3' H3'B 107.8 . .
C3' C4' S5' 114.70(14) . .
C3' C4' H4'A 108.6 . .
S5' C4' H4'A 108.6 . .
C3' C4' H4'B 108.6 . .
S5' C4' H4'B 108.6 . .
H4'A C4' H4'B 107.6 . .
C4' S5' C6' 101.43(9) . .
C11' C6' C7' 111.25(15) . .
C11' C6' S1' 111.92(12) . .
C7' C6' S1' 104.24(12) . .
C11' C6' S5' 111.40(13) . .
C7' C6' S5' 106.87(12) . .
S1' C6' S5' 110.83(10) . .
C8' C7' C6' 113.04(15) . .
C8' C7' H7'A 109.0 . .
C6' C7' H7'A 109.0 . .
C8' C7' H7'B 109.0 . .
C6' C7' H7'B 109.0 . .
H7'A C7' H7'B 107.8 . .
C5 C8' C7' 112.97(15) . .
C5 C8' C9' 111.97(15) . .
C7' C8' C9' 110.06(16) . .
C5 C8' H8' 107.2 . .
C7' C8' H8' 107.2 . .
C9' C8' H8' 107.2 . .
C10' C9' C8' 110.11(15) . .
C10' C9' H9'A 109.6 . .
C8' C9' H9'A 109.6 . .
C10' C9' H9'B 109.6 . .
C8' C9' H9'B 109.6 . .
H9'A C9' H9'B 108.2 . .
C9' C10' C11' 110.77(16) . .
C9' C10' H10B 109.5 . .
C11' C10' H10B 109.5 . .
C9' C10' H10A 109.5 . .
C11' C10' H10A 109.5 . .
H10B C10' H10A 108.1 . .
C6' C11' C10' 112.87(15) . .
C6' C11' H11A 109.0 . .
C10' C11' H11A 109.0 . .
C6' C11' H11B 109.0 . .
C10' C11' H11B 109.0 . .
H11A C11' H11B 107.8 . .

loop_
_geom_bond_atom_site_label_1
_geom_bond_atom_site_label_2
_geom_bond_distance
_geom_bond_site_symmetry_2
O1 C2 1.371(2) .
O1 C5 1.454(2) .
C2 O6 1.204(2) .
C2 C3 1.461(3) .
C3 C4 1.328(3) .
C3 H3 0.9500 .
C4 C5 1.488(3) .
C4 H4 0.9500 .
C5 C8' 1.520(3) .
C5 H5 1.0000 .
S1' C2' 1.8097(19) .
S1' C6' 1.8287(19) .
C2' C3' 1.521(3) .
C2' H2'A 0.9900 .
C2' H2'B 0.9900 .
C3' C4' 1.517(3) .
C3' H3'A 0.9900 .
C3' H3'B 0.9900 .
C4' S5' 1.816(2) .
C4' H4'A 0.9900 .
C4' H4'B 0.9900 .
S5' C6' 1.8360(18) .
C6' C11' 1.533(2) .
C6' C7' 1.542(2) .
C7' C8' 1.529(3) .
C7' H7'A 0.9900 .
C7' H7'B 0.9900 .
C8' C9' 1.529(3) .
C8' H8' 1.0000 .
C9' C10' 1.519(3) .
C9' H9'A 0.9900 .
C9' H9'B 0.9900 .
C10' C11' 1.534(3) .
C10' H10B 0.9900 .
C10' H10A 0.9900 .
C11' H11A 0.9900 .
C11' H11B 0.9900 .

loop_
_geom_torsion_atom_site_label_1
_geom_torsion_atom_site_label_2
_geom_torsion_atom_site_label_3
_geom_torsion_atom_site_label_4
_geom_torsion
_geom_torsion_site_symmetry_1
_geom_torsion_site_symmetry_2
_geom_torsion_site_symmetry_3
_geom_torsion_site_symmetry_4
C5 O1 C2 O6 177.38(18) . . . .
C5 O1 C2 C3 -1.62(19) . . . .
O6 C2 C3 C4 -177.9(2) . . . .
O1 C2 C3 C4 1.0(2) . . . .
C2 C3 C4 C5 0.0(2) . . . .
C2 O1 C5 C4 1.57(18) . . . .
C2 O1 C5 C8' 126.80(16) . . . .
C3 C4 C5 O1 -1.0(2) . . . .
C3 C4 C5 C8' -123.08(19) . . . .
C6' S1' C2' C3' 57.45(16) . . . .
S1' C2' C3' C4' -64.7(2) . . . .
C2' C3' C4' S5' 67.2(2) . . . .
C3' C4' S5' C6' -60.46(16) . . . .
C2' S1' C6' C11' 69.83(14) . . . .
C2' S1' C6' C7' -169.82(12) . . . .
C2' S1' C6' S5' -55.19(11) . . . .
C4' S5' C6' C11' -69.80(14) . . . .
C4' S5' C6' C7' 168.49(13) . . . .
C4' S5' C6' S1' 55.51(11) . . . .
C11' C6' C7' C8' -50.3(2) . . . .
S1' C6' C7' C8' -171.05(13) . . . .
S5' C6' C7' C8' 71.54(17) . . . .
O1 C5 C8' C7' -62.9(2) . . . .
C4 C5 C8' C7' 55.2(2) . . . .
O1 C5 C8' C9' 62.1(2) . . . .
C4 C5 C8' C9' -179.91(17) . . . .
C6' C7' C8' C5 -178.57(15) . . . .
C6' C7' C8' C9' 55.5(2) . . . .
C5 C8' C9' C10' 173.92(15) . . . .
C7' C8' C9' C10' -59.5(2) . . . .
C8' C9' C10' C11' 59.3(2) . . . .
C7' C6' C11' C10' 49.5(2) . . . .
S1' C6' C11' C10' 165.71(13) . . . .
S5' C6' C11' C10' -69.58(18) . . . .
C9' C10' C11' C6' -54.8(2) . . . .
